data_4109539
loop_
_publ_author_name
'Martin Klussmann'
'Toshiko Izumi'
'Andrew J. P. White'
'Alan Armstrong'
'Donna G. Blackmond'

_publ_section_title
;
 Emergence of Solution-Phase Homochirality via Crystal Engineering of
 Amino Acids
;
_journal_name_full 'Journal of the American Chemical Society'
_journal_page_first 7657
_journal_page_last 7660
_journal_paper_doi 10.1021/ja0708870
_journal_volume 129
_journal_year 2007
_chemical_formula_moiety '(C9 H11 N O2), (C4 H4 O4)'
_chemical_formula_sum 'C13 H15 N O6'
_chemical_formula_weight 281.26
_chemical_name_systematic
; 
 ? 
;
_space_group_IT_number 2
_symmetry_cell_setting triclinic
_symmetry_space_group_name_Hall '-P 1'
_symmetry_space_group_name_H-M 'P -1'
_atom_sites_solution_hydrogens geom
_atom_sites_solution_primary direct
_atom_sites_solution_secondary difmap
_audit_creation_method SHELXL-97
_cell_angle_alpha 64.67(4)
_cell_angle_beta 78.00(4)
_cell_angle_gamma 84.17(4)
_cell_formula_units_Z 2
_cell_length_a 5.499(3)
_cell_length_b 11.661(5)
_cell_length_c 11.909(5)
_cell_measurement_reflns_used 1928
_cell_measurement_temperature 173(2)
_cell_measurement_theta_max 62.6239
_cell_measurement_theta_min 4.1742
_cell_volume 675.1(6)
_computing_cell_refinement 'CrysAlis RED, Oxford Diffraction Ltd'
_computing_data_collection 'CrysAlis CCD, Oxford Diffraction Ltd'
_computing_data_reduction 'CrysAlis RED, Oxford Diffraction Ltd'
_computing_molecular_graphics 'Bruker SHELXTL'
_computing_publication_material 'Bruker SHELXTL'
_computing_structure_refinement 'SHELXL-97 (Sheldrick, 1997)'
_computing_structure_solution 'SHELXS-97 (Sheldrick, 1990)'
_diffrn_ambient_temperature 173(2)
_diffrn_detector_area_resol_mean 8.2556
_diffrn_measured_fraction_theta_full 0.956
_diffrn_measured_fraction_theta_max 0.956
_diffrn_measurement_device_type 'OD Xcalibur PX Ultra'
_diffrn_measurement_method 'phi and omega scans'
_diffrn_radiation_monochromator graphite
_diffrn_radiation_source 'Enhance Ultra (Cu) X-ray Source'
_diffrn_radiation_type CuK\a
_diffrn_radiation_wavelength 1.54248
_diffrn_reflns_av_R_equivalents 0.0370
_diffrn_reflns_av_sigmaI/netI 0.0505
_diffrn_reflns_limit_h_max 6
_diffrn_reflns_limit_h_min -6
_diffrn_reflns_limit_k_max 13
_diffrn_reflns_limit_k_min -13
_diffrn_reflns_limit_l_max 13
_diffrn_reflns_limit_l_min -12
_diffrn_reflns_number 4533
_diffrn_reflns_theta_full 62.90
_diffrn_reflns_theta_max 62.90
_diffrn_reflns_theta_min 4.18
_diffrn_standards_number 0
_exptl_absorpt_coefficient_mu 0.941
_exptl_absorpt_correction_T_max 1.00000
_exptl_absorpt_correction_T_min 0.74438
_exptl_absorpt_correction_type multi-scan
_exptl_absorpt_process_details
; 
CrysAlis RED, Oxford Diffraction Ltd., 
Version 1.171.31.7 (release 18-10-2006 CrysAlis171 .NET) 
(compiled Oct 18 2006,16:28:17) 
empirical absorption correction using spherical harmonics, 
implemented in SCALE3 ABSPACK scaling algorithm. 
;
_exptl_crystal_colour Colourless
_exptl_crystal_density_diffrn 1.384
_exptl_crystal_description needles
_exptl_crystal_F_000 296
_exptl_crystal_size_max 0.20
_exptl_crystal_size_mid 0.06
_exptl_crystal_size_min 0.04
_refine_diff_density_max 0.349
_refine_diff_density_min -0.237
_refine_diff_density_rms 0.053
_refine_ls_extinction_method none
_refine_ls_goodness_of_fit_ref 0.921
_refine_ls_hydrogen_treatment constr
_refine_ls_matrix_type full
_refine_ls_number_parameters 201
_refine_ls_number_reflns 2092
_refine_ls_number_restraints 5
_refine_ls_restrained_S_all 0.920
_refine_ls_R_factor_all 0.0769
_refine_ls_R_factor_gt 0.0500
_refine_ls_shift/su_max 0.000
_refine_ls_shift/su_mean 0.000
_refine_ls_structure_factor_coef Fsqd
_refine_ls_weighting_details 'calc w=1/[\s^2^(Fo^2^)+(0.0885P)^2^+0.0000P] where P=(Fo^2^+2Fc^2^)/3'
_refine_ls_weighting_scheme calc
_refine_ls_wR_factor_gt 0.1256
_refine_ls_wR_factor_ref 0.1326
_reflns_number_gt 1355
_reflns_number_total 2092
_reflns_threshold_expression >2sigma(I)
_cod_data_source_file ja0708870si20070207_060024.cif
_cod_data_source_block DL-phenylalanine-fumaric_acid
_cod_original_cell_volume 675.1(5)
_cod_database_code 4109539

loop_
_symmetry_equiv_pos_as_xyz
'x, y, z'
'-x, -y, -z'

loop_
_atom_site_label
_atom_site_type_symbol
_atom_site_fract_x
_atom_site_fract_y
_atom_site_fract_z
_atom_site_U_iso_or_equiv
_atom_site_adp_type
_atom_site_occupancy
_atom_site_symmetry_multiplicity
_atom_site_calc_flag
_atom_site_refinement_flags
C1 C 0.2980(4) 0.8264(2) 0.5114(2) 0.0382(7) Uani 1 1 d .
H1A H 0.1869 0.8394 0.5831 0.046 Uiso 1 1 calc R
C2 C 0.2716(5) 0.6903(2) 0.5289(3) 0.0452(7) Uani 1 1 d .
H2A H 0.0947 0.6744 0.5353 0.054 Uiso 1 1 calc R
H2B H 0.3681 0.6794 0.4540 0.054 Uiso 1 1 calc R
N3 N 0.2196(4) 0.9160(2) 0.3908(2) 0.0426(6) Uani 1 1 d D
H3A H 0.308(7) 0.912(4) 0.320(2) 0.137(18) Uiso 1 1 d D
H3B H 0.0594(16) 0.897(3) 0.401(3) 0.076(10) Uiso 1 1 d D
H3C H 0.225(5) 0.9964(9) 0.382(3) 0.061(9) Uiso 1 1 d D
C4 C 0.5670(5) 0.8529(2) 0.5094(2) 0.0353(6) Uani 1 1 d .
O5 O 0.6155(3) 0.86107(16) 0.60346(15) 0.0408(5) Uani 1 1 d .
O6 O 0.7233(3) 0.86430(17) 0.41217(16) 0.0456(5) Uani 1 1 d .
C7 C 0.3620(5) 0.5951(2) 0.6455(3) 0.0441(7) Uani 1 1 d .
C8 C 0.2284(6) 0.5725(3) 0.7656(3) 0.0555(8) Uani 1 1 d .
H8A H 0.0725 0.6140 0.7744 0.067 Uiso 1 1 calc R
C9 C 0.3201(7) 0.4900(3) 0.8725(3) 0.0693(9) Uani 1 1 d .
H9A H 0.2277 0.4760 0.9540 0.083 Uiso 1 1 calc R
C10 C 0.5434(7) 0.4288(3) 0.8610(4) 0.0736(10) Uani 1 1 d .
H10A H 0.6065 0.3730 0.9344 0.088 Uiso 1 1 calc R
C11 C 0.6764(6) 0.4477(3) 0.7437(4) 0.0654(9) Uani 1 1 d .
H11A H 0.8295 0.4035 0.7362 0.078 Uiso 1 1 calc R
C12 C 0.5885(5) 0.5310(3) 0.6362(3) 0.0539(8) Uani 1 1 d .
H12A H 0.6833 0.5447 0.5552 0.065 Uiso 1 1 calc R
C20 C 0.6811(5) 0.8493(2) 0.1393(2) 0.0406(7) Uani 1 1 d .
C21 C 0.7912(5) 0.8505(2) 0.0149(2) 0.0411(7) Uani 1 1 d .
H21A H 0.6828 0.8556 -0.0397 0.049 Uiso 1 1 calc R
C22 C 1.0323(5) 0.8447(2) -0.0242(2) 0.0401(7) Uani 1 1 d .
H22A H 1.1430 0.8376 0.0301 0.048 Uiso 1 1 calc R
C23 C 1.1343(4) 0.8491(2) -0.1512(2) 0.0389(6) Uani 1 1 d .
O24 O 0.4659(3) 0.87833(17) 0.16670(16) 0.0494(5) Uani 1 1 d .
O25 O 0.8416(3) 0.8149(2) 0.21745(19) 0.0609(6) Uani 1 1 d D
H25 H 0.771(7) 0.822(4) 0.2897(19) 0.112(15) Uiso 1 1 d D
O26 O 1.0090(3) 0.86447(18) -0.22943(16) 0.0484(5) Uani 1 1 d .
O27 O 1.3795(3) 0.83173(18) -0.16959(17) 0.0473(5) Uani 1 1 d D
H27 H 1.427(5) 0.845(3) -0.2512(8) 0.066(10) Uiso 1 1 d D

loop_
_atom_site_aniso_label
_atom_site_aniso_U_11
_atom_site_aniso_U_22
_atom_site_aniso_U_33
_atom_site_aniso_U_23
_atom_site_aniso_U_13
_atom_site_aniso_U_12
C1 0.0283(13) 0.0464(16) 0.0411(15) -0.0149(13) -0.0164(11) 0.0001(11)
C2 0.0328(14) 0.0502(17) 0.0574(18) -0.0220(14) -0.0189(13) -0.0019(12)
N3 0.0282(13) 0.0525(16) 0.0521(16) -0.0220(13) -0.0174(11) 0.0005(11)
C4 0.0309(14) 0.0343(15) 0.0402(16) -0.0128(12) -0.0143(13) 0.0045(10)
O5 0.0326(10) 0.0548(12) 0.0425(11) -0.0242(9) -0.0141(8) 0.0000(8)
O6 0.0297(10) 0.0730(14) 0.0409(11) -0.0274(10) -0.0108(9) -0.0044(9)
C7 0.0407(16) 0.0410(16) 0.0559(18) -0.0186(14) -0.0210(14) -0.0060(12)
C8 0.0523(18) 0.0516(19) 0.061(2) -0.0198(16) -0.0155(16) -0.0031(14)
C9 0.089(3) 0.057(2) 0.054(2) -0.0108(17) -0.0194(18) -0.0112(19)
C10 0.092(3) 0.052(2) 0.079(3) -0.0140(19) -0.051(2) 0.0016(19)
C11 0.057(2) 0.0519(19) 0.095(3) -0.0284(19) -0.039(2) 0.0099(15)
C12 0.0446(17) 0.0491(17) 0.075(2) -0.0259(16) -0.0272(15) -0.0004(14)
C20 0.0318(16) 0.0504(17) 0.0464(16) -0.0218(14) -0.0180(13) 0.0004(12)
C21 0.0345(15) 0.0508(17) 0.0433(16) -0.0207(13) -0.0173(12) 0.0017(12)
C22 0.0355(16) 0.0476(16) 0.0418(16) -0.0189(13) -0.0176(12) 0.0026(12)
C23 0.0304(15) 0.0447(16) 0.0462(16) -0.0201(13) -0.0153(13) 0.0022(11)
O24 0.0303(11) 0.0720(13) 0.0505(12) -0.0285(10) -0.0144(8) 0.0074(9)
O25 0.0347(11) 0.1097(18) 0.0519(13) -0.0446(13) -0.0180(10) 0.0117(11)
O26 0.0356(10) 0.0704(13) 0.0464(11) -0.0283(10) -0.0186(9) 0.0089(9)
O27 0.0293(10) 0.0742(14) 0.0424(12) -0.0261(11) -0.0127(9) 0.0022(9)

loop_
_atom_type_symbol
_atom_type_description
_atom_type_scat_dispersion_real
_atom_type_scat_dispersion_imag
_atom_type_scat_source
C C 0.0181 0.0091 'International Tables Vol C Tables 4.2.6.8 and 6.1.1.4'
H H 0.0000 0.0000 'International Tables Vol C Tables 4.2.6.8 and 6.1.1.4'
N N 0.0311 0.0180 'International Tables Vol C Tables 4.2.6.8 and 6.1.1.4'
O O 0.0492 0.0322 'International Tables Vol C Tables 4.2.6.8 and 6.1.1.4'

loop_
_geom_angle_atom_site_label_1
_geom_angle_atom_site_label_2
_geom_angle_atom_site_label_3
_geom_angle
N3 C1 C2 109.2(2)
N3 C1 C4 109.9(2)
C2 C1 C4 111.1(2)
C7 C2 C1 111.8(2)
O5 C4 O6 124.7(2)
O5 C4 C1 118.4(2)
O6 C4 C1 116.9(2)
C8 C7 C12 118.0(3)
C8 C7 C2 121.2(3)
C12 C7 C2 120.7(3)
C9 C8 C7 120.8(3)
C10 C9 C8 120.1(3)
C9 C10 C11 120.2(3)
C10 C11 C12 120.2(3)
C11 C12 C7 120.6(3)
O24 C20 O25 123.5(2)
O24 C20 C21 123.3(2)
O25 C20 C21 113.1(2)
C22 C21 C20 123.2(2)
C21 C22 C23 121.2(2)
O26 C23 O27 123.4(2)
O26 C23 C22 124.2(2)
O27 C23 C22 112.4(2)

loop_
_geom_bond_atom_site_label_1
_geom_bond_atom_site_label_2
_geom_bond_distance
_geom_bond_site_symmetry_2
C1 N3 1.490(3) .
C1 C2 1.528(3) .
C1 C4 1.535(4) .
C2 C7 1.505(4) .
N3 O6 2.791(3) 1_455
N3 O5 2.871(3) 2_676
N3 O24 2.920(3) .
C4 O5 1.248(3) .
C4 O6 1.255(3) .
O6 O25 2.564(3) .
C7 C8 1.390(4) .
C7 C12 1.395(4) .
C8 C9 1.386(4) .
C9 C10 1.369(5) .
C10 C11 1.371(5) .
C11 C12 1.383(4) .
C20 O24 1.214(3) .
C20 O25 1.326(3) .
C20 C21 1.474(4) .
C21 C22 1.316(4) .
C22 C23 1.480(4) .
C23 O26 1.214(3) .
C23 O27 1.329(3) .
O27 O5 2.636(3) 1_654
